data_2209481
loop_
_publ_author_name
'B\"ohme, Uwe'
'G\"unther, Betty'

_publ_section_title
(<i>OC</i>-6-22)-Bis{2-[1-(2-oxidoethylimino)ethyl]phenolato-\k^3^<i>O</i>,<i>N</i>,<i>O</i>'}titanium(IV)
_journal_coeditor_code DN2052
_journal_issue 7
_journal_name_full 'Acta Crystallographica Section E'
_journal_page_first m1711
_journal_page_last m1712
_journal_paper_doi 10.1107/S1600536806024226
_journal_volume 62
_journal_year 2006
_chemical_formula_iupac '[Ti (C10 H11 N1 O2)2]'
_chemical_formula_moiety 'C20 H22 N2 O4 Ti'
_chemical_formula_sum 'C20 H22 N2 O4 Ti'
_chemical_formula_weight 402.30
_chemical_melting_point 516
_chemical_name_systematic (OC-6-22)-Bis{2-[1-(2-oxidoethylimino)ethyl]phenolato-\k^3^O,N,O'}titanium(IV)
_space_group_IT_number 14
_symmetry_cell_setting monoclinic
_symmetry_space_group_name_Hall '-P 2ybc'
_symmetry_space_group_name_H-M 'P 1 21/c 1'
_atom_sites_solution_hydrogens geom
_atom_sites_solution_primary direct
_atom_sites_solution_secondary difmap
_audit_creation_method SHELXL-97
_cell_angle_alpha 90.00
_cell_angle_beta 99.1180(10)
_cell_angle_gamma 90.00
_cell_formula_units_Z 4
_cell_length_a 7.1006(2)
_cell_length_b 26.4054(7)
_cell_length_c 9.5367(2)
_cell_measurement_reflns_used 9507
_cell_measurement_temperature 93(2)
_cell_measurement_theta_max 41.03
_cell_measurement_theta_min 2.66
_cell_volume 1765.48(8)
_computing_cell_refinement SMART
_computing_data_collection 'SMART (Bruker, 2004)'
_computing_data_reduction 'SAINT (Bruker, 2004)'
_computing_molecular_graphics 'ORTEP-3 (Farrugia, 1997)'
_computing_publication_material SHELXL97
_computing_structure_refinement 'SHELXL97 (Sheldrick, 1997)'
_computing_structure_solution 'SHELXS97 (Sheldrick, 1997)'
_diffrn_ambient_temperature 93(2)
_diffrn_measured_fraction_theta_full 1.000
_diffrn_measured_fraction_theta_max 1.000
_diffrn_measurement_device_type 'Bruker SMART CCD area-detector'
_diffrn_measurement_method '\f and \w'
_diffrn_radiation_monochromator graphite
_diffrn_radiation_source 'sealed tube'
_diffrn_radiation_type MoK\a
_diffrn_radiation_wavelength 0.71073
_diffrn_reflns_av_R_equivalents 0.0197
_diffrn_reflns_av_sigmaI/netI 0.0070
_diffrn_reflns_limit_h_max 9
_diffrn_reflns_limit_h_min -9
_diffrn_reflns_limit_k_max 34
_diffrn_reflns_limit_k_min -34
_diffrn_reflns_limit_l_max 12
_diffrn_reflns_limit_l_min -12
_diffrn_reflns_number 63605
_diffrn_reflns_theta_full 27.50
_diffrn_reflns_theta_max 27.50
_diffrn_reflns_theta_min 1.54
_diffrn_standards_decay_% 0
_diffrn_standards_number 0
_exptl_absorpt_coefficient_mu 0.515
_exptl_absorpt_correction_T_max 0.8996
_exptl_absorpt_correction_T_min 0.8205
_exptl_absorpt_correction_type multi-scan
_exptl_absorpt_process_details '(SADABS; Sheldrick 1996)'
_exptl_crystal_colour 'pale yellow'
_exptl_crystal_density_diffrn 1.514
_exptl_crystal_density_method 'not measured'
_exptl_crystal_description prism
_exptl_crystal_F_000 840
_exptl_crystal_size_max 0.40
_exptl_crystal_size_mid 0.38
_exptl_crystal_size_min 0.21
_refine_diff_density_max 0.420
_refine_diff_density_min -0.371
_refine_ls_extinction_method none
_refine_ls_goodness_of_fit_ref 1.134
_refine_ls_hydrogen_treatment constr
_refine_ls_matrix_type full
_refine_ls_number_parameters 246
_refine_ls_number_reflns 4060
_refine_ls_number_restraints 0
_refine_ls_restrained_S_all 1.134
_refine_ls_R_factor_all 0.0274
_refine_ls_R_factor_gt 0.0259
_refine_ls_shift/su_max 0.001
_refine_ls_shift/su_mean 0.000
_refine_ls_structure_factor_coef Fsqd
_refine_ls_weighting_details 'calc w=1/[\s^2^(Fo^2^)+(0.0487P)^2^+0.9328P] where P=(Fo^2^+2Fc^2^)/3'
_refine_ls_weighting_scheme calc
_refine_ls_wR_factor_gt 0.0790
_refine_ls_wR_factor_ref 0.0875
_reflns_number_gt 3952
_reflns_number_total 4060
_reflns_threshold_expression I>2\s(I)
_cod_data_source_file dn2052.cif
_cod_data_source_block I
_cod_original_sg_symbol_Hall -P2ybc
_cod_original_sg_symbol_H-M 'P 21/c'
_cod_database_code 2209481
_cod_database_fobs_code 2209481

loop_
_symmetry_equiv_pos_as_xyz
'x, y, z'
'-x, y+1/2, -z+1/2'
'-x, -y, -z'
'x, -y-1/2, z-1/2'

loop_
_atom_site_type_symbol
_atom_site_label
_atom_site_fract_x
_atom_site_fract_y
_atom_site_fract_z
_atom_site_U_iso_or_equiv
_atom_site_adp_type
_atom_site_calc_flag
_atom_site_refinement_flags
_atom_site_occupancy
Ti Ti1 0.68408(3) 0.101947(8) 0.76745(2) 0.01088(8) Uani d . 1
O O1 0.75832(14) 0.15606(4) 0.89054(10) 0.0181(2) Uani d . 1
O O2 0.59306(13) 0.03537(3) 0.71080(9) 0.01377(18) Uani d . 1
N N1 0.70131(14) 0.06752(4) 0.97577(11) 0.0116(2) Uani d . 1
C C1 0.6725(2) 0.15725(5) 1.01430(14) 0.0190(3) Uani d . 1
H H1A 0.5366 0.1634 0.9894 0.023 Uiso calc R 1
H H1B 0.7278 0.1842 1.0768 0.023 Uiso calc R 1
C C2 0.70712(19) 0.10621(5) 1.08836(13) 0.0140(2) Uani d . 1
H H2A 0.8304 0.1059 1.1491 0.017 Uiso calc R 1
H H2B 0.6092 0.0995 1.1463 0.017 Uiso calc R 1
C C3 0.73204(16) 0.02047(5) 1.01150(13) 0.0120(2) Uani d . 1
C C4 0.77659(18) 0.00409(5) 1.16461(13) 0.0160(2) Uani d . 1
H H4A 0.9116 -0.0010 1.1901 0.024 Uiso calc R 1
H H4B 0.7111 -0.0270 1.1770 0.024 Uiso calc R 1
H H4C 0.7355 0.0298 1.2242 0.024 Uiso calc R 1
C C5 0.72986(17) -0.01911(5) 0.90215(13) 0.0125(2) Uani d . 1
C C6 0.66004(17) -0.00945(5) 0.75648(13) 0.0125(2) Uani d . 1
C C7 0.65762(18) -0.04904(5) 0.65696(14) 0.0160(2) Uani d . 1
H H7 0.6093 -0.0432 0.5619 0.019 Uiso calc R 1
C C8 0.72647(19) -0.09645(5) 0.69951(16) 0.0183(3) Uani d . 1
H H8 0.7277 -0.1220 0.6324 0.022 Uiso calc R 1
C C9 0.79414(19) -0.10640(5) 0.84220(16) 0.0187(3) Uani d . 1
H H9 0.8387 -0.1385 0.8703 0.022 Uiso calc R 1
C C10 0.79484(18) -0.06835(5) 0.94174(14) 0.0158(2) Uani d . 1
H H10 0.8391 -0.0753 1.0368 0.019 Uiso calc R 1
O O3 0.92134(13) 0.08664(4) 0.72304(10) 0.01538(19) Uani d . 1
O O4 0.42470(13) 0.12400(4) 0.73378(10) 0.01694(19) Uani d . 1
N N2 0.68219(15) 0.13969(4) 0.56235(11) 0.0137(2) Uani d . 1
C C11 0.9364(2) 0.07763(5) 0.57941(14) 0.0186(3) Uani d . 1
H H11A 0.8726 0.0463 0.5475 0.022 Uiso calc R 1
H H11B 1.0695 0.0749 0.5681 0.022 Uiso calc R 1
C C12 0.84267(19) 0.12212(5) 0.49267(13) 0.0167(3) Uani d . 1
H H12A 0.9341 0.1493 0.4900 0.020 Uiso calc R 1
H H12B 0.7961 0.1115 0.3960 0.020 Uiso calc R 1
C C13 0.57605(19) 0.17701(5) 0.50806(13) 0.0152(2) Uani d . 1
C C14 0.6147(2) 0.20442(5) 0.37620(14) 0.0212(3) Uani d . 1
H H14A 0.7232 0.1895 0.3436 0.032 Uiso calc R 1
H H14B 0.6400 0.2395 0.3981 0.032 Uiso calc R 1
H H14C 0.5053 0.2016 0.3032 0.032 Uiso calc R 1
C C15 0.40984(19) 0.19384(5) 0.57107(13) 0.0152(2) Uani d . 1
C C16 0.34197(18) 0.16602(5) 0.68047(13) 0.0145(2) Uani d . 1
C C17 0.17724(19) 0.18256(5) 0.73185(14) 0.0169(3) Uani d . 1
H H17 0.1346 0.1648 0.8050 0.020 Uiso calc R 1
C C18 0.0779(2) 0.22474(5) 0.67524(15) 0.0203(3) Uani d . 1
H H18 -0.0305 0.2352 0.7106 0.024 Uiso calc R 1
C C19 0.1398(2) 0.25163(5) 0.56512(16) 0.0216(3) Uani d . 1
H H19 0.0716 0.2796 0.5256 0.026 Uiso calc R 1
C C20 0.3031(2) 0.23633(5) 0.51530(15) 0.0197(3) Uani d . 1
H H20 0.3440 0.2547 0.4425 0.024 Uiso calc R 1

loop_
_atom_site_aniso_label
_atom_site_aniso_U_11
_atom_site_aniso_U_22
_atom_site_aniso_U_33
_atom_site_aniso_U_12
_atom_site_aniso_U_13
_atom_site_aniso_U_23
Ti1 0.01292(13) 0.01066(13) 0.00903(13) -0.00027(7) 0.00168(8) 0.00105(7)
O1 0.0274(5) 0.0146(4) 0.0132(4) -0.0046(4) 0.0065(4) -0.0016(3)
O2 0.0169(4) 0.0121(4) 0.0116(4) -0.0001(3) 0.0002(3) 0.0003(3)
N1 0.0108(5) 0.0138(5) 0.0100(4) -0.0004(4) 0.0017(4) -0.0005(4)
C1 0.0291(7) 0.0147(6) 0.0146(6) -0.0003(5) 0.0077(5) -0.0019(5)
C2 0.0156(6) 0.0164(6) 0.0105(5) -0.0005(4) 0.0030(4) -0.0017(4)
C3 0.0085(5) 0.0160(6) 0.0117(5) -0.0003(4) 0.0023(4) 0.0022(4)
C4 0.0159(6) 0.0199(6) 0.0124(5) 0.0018(5) 0.0027(4) 0.0044(5)
C5 0.0101(5) 0.0126(6) 0.0151(6) -0.0007(4) 0.0031(4) 0.0010(4)
C6 0.0108(5) 0.0121(6) 0.0149(6) -0.0018(4) 0.0031(4) 0.0004(4)
C7 0.0156(6) 0.0164(6) 0.0161(6) -0.0023(5) 0.0029(5) -0.0029(5)
C8 0.0152(6) 0.0147(6) 0.0258(7) -0.0025(5) 0.0053(5) -0.0059(5)
C9 0.0156(6) 0.0113(6) 0.0293(7) 0.0004(4) 0.0042(5) 0.0015(5)
C10 0.0125(6) 0.0150(6) 0.0199(6) 0.0001(4) 0.0029(5) 0.0038(5)
O3 0.0154(4) 0.0191(5) 0.0121(4) 0.0013(3) 0.0035(3) 0.0022(3)
O4 0.0167(4) 0.0157(4) 0.0191(4) 0.0030(3) 0.0045(4) 0.0057(3)
N2 0.0165(5) 0.0140(5) 0.0101(5) -0.0027(4) 0.0009(4) -0.0008(4)
C11 0.0218(6) 0.0208(6) 0.0147(6) 0.0030(5) 0.0073(5) 0.0007(5)
C12 0.0209(6) 0.0188(6) 0.0110(5) -0.0013(5) 0.0045(5) 0.0000(5)
C13 0.0210(6) 0.0129(6) 0.0106(5) -0.0045(5) -0.0006(5) -0.0002(4)
C14 0.0305(7) 0.0189(6) 0.0145(6) 0.0001(5) 0.0044(5) 0.0053(5)
C15 0.0190(6) 0.0112(6) 0.0135(6) -0.0017(5) -0.0026(5) -0.0011(4)
C16 0.0162(6) 0.0119(6) 0.0138(6) -0.0010(4) -0.0027(4) -0.0010(4)
C17 0.0178(6) 0.0154(6) 0.0168(6) -0.0007(5) -0.0001(5) -0.0023(5)
C18 0.0190(6) 0.0167(6) 0.0237(7) 0.0028(5) -0.0014(5) -0.0063(5)
C19 0.0252(7) 0.0113(6) 0.0253(7) 0.0030(5) -0.0052(5) -0.0008(5)
C20 0.0255(7) 0.0122(6) 0.0190(6) -0.0014(5) -0.0032(5) 0.0019(5)

loop_
_atom_type_symbol
_atom_type_description
_atom_type_scat_dispersion_real
_atom_type_scat_dispersion_imag
_atom_type_scat_source
C C 0.0033 0.0016 'International Tables Vol C Tables 4.2.6.8 and 6.1.1.4'
H H 0.0000 0.0000 'International Tables Vol C Tables 4.2.6.8 and 6.1.1.4'
N N 0.0061 0.0033 'International Tables Vol C Tables 4.2.6.8 and 6.1.1.4'
O O 0.0106 0.0060 'International Tables Vol C Tables 4.2.6.8 and 6.1.1.4'
Ti Ti 0.2776 0.4457 'International Tables Vol C Tables 4.2.6.8 and 6.1.1.4'

loop_
_geom_angle_atom_site_label_1
_geom_angle_atom_site_label_2
_geom_angle_atom_site_label_3
_geom_angle
O3 Ti1 O1 97.73(4)
O3 Ti1 O4 156.81(4)
O1 Ti1 O4 92.35(4)
O3 Ti1 O2 90.78(4)
O1 Ti1 O2 157.54(4)
O4 Ti1 O2 87.66(4)
O3 Ti1 N1 101.37(4)
O1 Ti1 N1 77.07(4)
O4 Ti1 N1 101.22(4)
O2 Ti1 N1 80.90(4)
O3 Ti1 N2 76.80(4)
O1 Ti1 N2 100.01(4)
O4 Ti1 N2 80.91(4)
O2 Ti1 N2 102.17(4)
N1 Ti1 N2 176.39(4)
C1 O1 Ti1 115.17(8)
C6 O2 Ti1 129.69(8)
C3 N1 C2 119.14(10)
C3 N1 Ti1 128.62(8)
C2 N1 Ti1 111.50(8)
O1 C1 C2 107.98(11)
O1 C1 H1A 110.1
C2 C1 H1A 110.1
O1 C1 H1B 110.1
C2 C1 H1B 110.1
H1A C1 H1B 108.4
N1 C2 C1 106.91(10)
N1 C2 H2A 110.3
C1 C2 H2A 110.3
N1 C2 H2B 110.3
C1 C2 H2B 110.3
H2A C2 H2B 108.6
N1 C3 C5 120.68(11)
N1 C3 C4 121.99(11)
C5 C3 C4 117.31(11)
C3 C4 H4A 109.5
C3 C4 H4B 109.5
H4A C4 H4B 109.5
C3 C4 H4C 109.5
H4A C4 H4C 109.5
H4B C4 H4C 109.5
C10 C5 C6 118.37(12)
C10 C5 C3 119.83(11)
C6 C5 C3 121.79(11)
O2 C6 C7 118.43(11)
O2 C6 C5 122.23(11)
C7 C6 C5 119.33(12)
C8 C7 C6 120.54(12)
C8 C7 H7 119.7
C6 C7 H7 119.7
C7 C8 C9 120.58(12)
C7 C8 H8 119.7
C9 C8 H8 119.7
C10 C9 C8 119.77(12)
C10 C9 H9 120.1
C8 C9 H9 120.1
C9 C10 C5 121.39(12)
C9 C10 H10 119.3
C5 C10 H10 119.3
C11 O3 Ti1 118.18(8)
C16 O4 Ti1 132.84(8)
C13 N2 C12 119.88(11)
C13 N2 Ti1 128.47(9)
C12 N2 Ti1 111.17(8)
O3 C11 C12 107.61(10)
O3 C11 H11A 110.2
C12 C11 H11A 110.2
O3 C11 H11B 110.2
C12 C11 H11B 110.2
H11A C11 H11B 108.5
N2 C12 C11 107.35(10)
N2 C12 H12A 110.2
C11 C12 H12A 110.2
N2 C12 H12B 110.2
C11 C12 H12B 110.2
H12A C12 H12B 108.5
N2 C13 C15 121.19(11)
N2 C13 C14 121.64(12)
C15 C13 C14 117.16(11)
C13 C14 H14A 109.5
C13 C14 H14B 109.5
H14A C14 H14B 109.5
C13 C14 H14C 109.5
H14A C14 H14C 109.5
H14B C14 H14C 109.5
C20 C15 C16 117.63(12)
C20 C15 C13 120.20(12)
C16 C15 C13 121.97(11)
O4 C16 C17 118.09(12)
O4 C16 C15 122.39(12)
C17 C16 C15 119.50(12)
C18 C17 C16 121.01(13)
C18 C17 H17 119.5
C16 C17 H17 119.5
C17 C18 C19 120.15(13)
C17 C18 H18 119.9
C19 C18 H18 119.9
C20 C19 C18 119.45(13)
C20 C19 H19 120.3
C18 C19 H19 120.3
C19 C20 C15 122.23(13)
C19 C20 H20 118.9
C15 C20 H20 118.9

loop_
_geom_bond_atom_site_label_1
_geom_bond_atom_site_label_2
_geom_bond_distance
Ti1 O3 1.8459(9)
Ti1 O1 1.8712(10)
Ti1 O4 1.9096(10)
Ti1 O2 1.9209(9)
Ti1 N1 2.1705(10)
Ti1 N2 2.1934(11)
O1 C1 1.4118(15)
O2 C6 1.3233(15)
N1 C3 1.2976(17)
N1 C2 1.4780(16)
C1 C2 1.5233(18)
C1 H1A 0.9700
C1 H1B 0.9700
C2 H2A 0.9700
C2 H2B 0.9700
C3 C5 1.4747(17)
C3 C4 1.5076(16)
C4 H4A 0.9600
C4 H4B 0.9600
C4 H4C 0.9600
C5 C10 1.4110(18)
C5 C6 1.4221(17)
C6 C7 1.4101(17)
C7 C8 1.3813(19)
C7 H7 0.9300
C8 C9 1.394(2)
C8 H8 0.9300
C9 C10 1.3818(19)
C9 H9 0.9300
C10 H10 0.9300
O3 C11 1.4109(15)
O4 C16 1.3191(16)
N2 C13 1.2974(17)
N2 C12 1.4817(17)
C11 C12 1.5274(18)
C11 H11A 0.9700
C11 H11B 0.9700
C12 H12A 0.9700
C12 H12B 0.9700
C13 C15 1.4753(19)
C13 C14 1.5133(17)
C14 H14A 0.9600
C14 H14B 0.9600
C14 H14C 0.9600
C15 C20 1.4101(18)
C15 C16 1.4212(18)
C16 C17 1.4074(19)
C17 C18 1.3816(19)
C17 H17 0.9300
C18 C19 1.395(2)
C18 H18 0.9300
C19 C20 1.382(2)
C19 H19 0.9300
C20 H20 0.9300
